data_7712698
loop_
_publ_author_name
'Mondal, Tapan Kumar'
'Mandal, Subrata'
'Naskar, Rahul'
'Mondal, Apurba Sau'
'Bera, Biswajit'

_publ_section_title
;
 Facile synthesis of novel NNO tethered copper(II) complexes:
 Characterization details, theoretical studies, promising enzyme-like
 activities and bio-molecular interactions
;
_journal_name_full 'Dalton Transactions'
_journal_paper_doi 10.1039/D2DT04170G
_journal_year 2023
_chemical_formula_sum 'C24 H27 Cu N3 O4'
_chemical_formula_weight 485.02
_space_group_crystal_system orthorhombic
_space_group_IT_number 62
_space_group_name_Hall '-P 2n 2a'
_space_group_name_H-M_alt 'P m c n'
_atom_sites_solution_hydrogens geom
_audit_creation_method SHELXL-2016/6
_audit_update_record
;
2022-12-29 deposited with the CCDC.	2023-03-29 downloaded from the CCDC.
;
_cell_angle_alpha 90
_cell_angle_beta 90
_cell_angle_gamma 90
_cell_formula_units_Z 4
_cell_length_a 6.999(4)
_cell_length_b 16.759(10)
_cell_length_c 19.180(12)
_cell_measurement_reflns_used 6344
_cell_measurement_temperature 293(2)
_cell_measurement_theta_max 20.00
_cell_measurement_theta_min 2.25
_cell_volume 2250(2)
_computing_structure_refinement 'SHELXL-2016/6 (Sheldrick, 2016)'
_diffrn_ambient_temperature 293(2)
_diffrn_measured_fraction_theta_full 0.981
_diffrn_measured_fraction_theta_max 0.981
_diffrn_measurement_device_type 'ccd area detector'
_diffrn_measurement_method 'omega/phi scan'
_diffrn_radiation_type MoK\a
_diffrn_radiation_wavelength 0.71073
_diffrn_reflns_av_R_equivalents 0.0499
_diffrn_reflns_av_unetI/netI 0.0322
_diffrn_reflns_Laue_measured_fraction_full 0.981
_diffrn_reflns_Laue_measured_fraction_max 0.981
_diffrn_reflns_limit_h_max 8
_diffrn_reflns_limit_h_min -8
_diffrn_reflns_limit_k_max 20
_diffrn_reflns_limit_k_min -18
_diffrn_reflns_limit_l_max 23
_diffrn_reflns_limit_l_min -17
_diffrn_reflns_number 16213
_diffrn_reflns_point_group_measured_fraction_full 0.981
_diffrn_reflns_point_group_measured_fraction_max 0.981
_diffrn_reflns_theta_full 25.242
_diffrn_reflns_theta_max 25.478
_diffrn_reflns_theta_min 2.124
_diffrn_source 'fine-focuse sealed tube'
_exptl_absorpt_coefficient_mu 1.007
_exptl_absorpt_correction_T_max 0.7455
_exptl_absorpt_correction_T_min 0.6695
_exptl_absorpt_correction_type multi-scan
_exptl_absorpt_process_details
;
 SADABS 2016/2: Krause, L., Herbst-Irmer, R., Sheldrick G.M. & Stalke D.,
 J. Appl. Cryst. 48 (2015) 3-10
;
_exptl_crystal_colour brown
_exptl_crystal_density_diffrn 1.432
_exptl_crystal_description block
_exptl_crystal_F_000 1012
_exptl_crystal_size_max 0.12
_exptl_crystal_size_mid 0.09
_exptl_crystal_size_min 0.07
_refine_diff_density_max 1.357
_refine_diff_density_min -0.689
_refine_diff_density_rms 0.086
_refine_ls_extinction_method none
_refine_ls_goodness_of_fit_ref 1.020
_refine_ls_hydrogen_treatment constr
_refine_ls_matrix_type full
_refine_ls_number_parameters 179
_refine_ls_number_reflns 2235
_refine_ls_number_restraints 0
_refine_ls_restrained_S_all 1.020
_refine_ls_R_factor_all 0.0954
_refine_ls_R_factor_gt 0.0708
_refine_ls_shift/su_max 0.000
_refine_ls_shift/su_mean 0.000
_refine_ls_structure_factor_coef Fsqd
_refine_ls_weighting_details 'w=1/[\s^2^(Fo^2^)+(0.1149P)^2^+5.2912P] where P=(Fo^2^+2Fc^2^)/3'
_refine_ls_weighting_scheme calc
_refine_ls_wR_factor_gt 0.1923
_refine_ls_wR_factor_ref 0.2182
_reflns_Friedel_coverage 0.000
_reflns_number_gt 1637
_reflns_number_total 2235
_reflns_threshold_expression 'I > 2\s(I)'
_cod_data_source_file d2dt04170g2.cif
_cod_data_source_block shelx_CCDC2
_cod_database_code 7712698
_shelx_shelxl_version_number 2016/6
_shelx_space_group_comment
;
The symmetry employed for this shelxl refinement is uniquely defined
by the following loop, which should always be used as a source of
symmetry information in preference to the above space-group names.
They are only intended as comments.
;

loop_
_space_group_symop_operation_xyz
'x, y, z'
'-x+1/2, -y+1/2, z+1/2'
'x+1/2, -y, -z'
'-x, y+1/2, -z+1/2'
'-x, -y, -z'
'x-1/2, y-1/2, -z-1/2'
'-x-1/2, y, z'
'x, -y-1/2, z-1/2'

loop_
_atom_site_label
_atom_site_type_symbol
_atom_site_fract_x
_atom_site_fract_y
_atom_site_fract_z
_atom_site_U_iso_or_equiv
_atom_site_adp_type
_atom_site_occupancy
_atom_site_site_symmetry_order
_atom_site_calc_flag
_atom_site_refinement_flags_posn
_atom_site_refinement_flags_adp
_atom_site_refinement_flags_occupancy
_atom_site_disorder_assembly
_atom_site_disorder_group
Cu1 Cu 0.250000 0.02061(5) 0.88256(4) 0.0666(4) Uani 1 2 d S T P . .
O1 O 0.250000 -0.0719(3) 0.8280(2) 0.0635(15) Uani 1 2 d S T P . .
O2 O 0.3994(6) 0.0880(3) 0.7982(2) 0.0752(11) Uani 1 1 d . . . . .
O3 O 0.250000 0.1604(5) 0.7230(4) 0.116(3) Uani 1 2 d S T P . .
N1 N 0.250000 -0.0370(3) 0.9710(3) 0.0399(12) Uani 1 2 d S T P . .
N2 N 0.250000 0.1170(3) 0.9460(3) 0.0530(15) Uani 1 2 d S T P . .
N3 N 0.250000 0.1088(3) 0.7745(3) 0.0525(15) Uani 1 2 d S T P . .
C1 C 0.250000 -0.1477(4) 0.8475(3) 0.0432(15) Uani 1 2 d S T P . .
C2 C 0.250000 -0.2090(4) 0.7958(3) 0.0433(14) Uani 1 2 d S T P . .
C3 C 0.250000 -0.2872(4) 0.8181(3) 0.0455(15) Uani 1 2 d S T P . .
H3 H 0.250000 -0.326932 0.784286 0.055 Uiso 1 2 calc R U P . .
C4 C 0.250000 -0.3114(4) 0.8895(3) 0.0459(15) Uani 1 2 d S T P . .
C5 C 0.250000 -0.2527(4) 0.9381(3) 0.0428(14) Uani 1 2 d S T P . .
H5 H 0.250000 -0.266566 0.985002 0.051 Uiso 1 2 calc R U P . .
C6 C 0.250000 -0.1706(4) 0.9196(3) 0.0384(13) Uani 1 2 d S T P . .
C7 C 0.250000 -0.1869(4) 0.7162(3) 0.0538(18) Uani 1 2 d S T P . .
C8 C 0.4301(11) -0.1403(4) 0.6981(3) 0.084(2) Uani 1 1 d . . . . .
H8A H 0.540545 -0.171394 0.710142 0.127 Uiso 1 1 calc R U . . .
H8B H 0.431719 -0.129061 0.649024 0.127 Uiso 1 1 calc R U . . .
H8C H 0.431715 -0.091129 0.723739 0.127 Uiso 1 1 calc R U . . .
C9 C 0.250000 -0.2622(4) 0.6703(4) 0.060(2) Uani 1 2 d S T P . .
H9A H 0.138124 -0.293394 0.680191 0.090 Uiso 0.5 1 calc R U P . .
H9B H 0.249774 -0.247032 0.622055 0.090 Uiso 1 2 calc R U P . .
H9C H 0.362103 -0.293300 0.680073 0.090 Uiso 0.5 1 calc R U P . .
C10 C 0.250000 -0.4009(4) 0.9096(4) 0.065(2) Uani 1 2 d S T P . .
C11 C 0.4270(14) -0.4403(6) 0.8829(5) 0.116(2) Uani 1 1 d . . . . .
H11A H 0.537276 -0.413408 0.901138 0.174 Uiso 1 1 calc R U . . .
H11B H 0.428723 -0.495117 0.897358 0.174 Uiso 1 1 calc R U . . .
H11C H 0.428724 -0.437662 0.832855 0.174 Uiso 1 1 calc R U . . .
C12 C 0.250000 -0.4140(6) 0.9880(6) 0.120(5) Uani 1 2 d S T P . .
H12A H 0.361518 -0.389654 1.007923 0.179 Uiso 0.5 1 calc R U P . .
H12B H 0.137545 -0.390325 1.007837 0.179 Uiso 0.5 1 calc R U P . .
H12C H 0.250937 -0.470152 0.997675 0.179 Uiso 0.5 1 calc R U P . .
C13 C 0.250000 -0.1151(4) 0.9754(3) 0.0399(14) Uani 1 2 d S T P . .
H13 H 0.250000 -0.136525 1.020140 0.048 Uiso 1 2 calc R U P . .
C14 C 0.250000 0.0124(4) 1.0306(3) 0.0407(14) Uani 1 2 d S T P . .
C15 C 0.250000 -0.0108(5) 1.1000(4) 0.0554(18) Uani 1 2 d S T P . .
H15 H 0.250000 -0.064757 1.111462 0.066 Uiso 1 2 calc R U P . .
C16 C 0.250000 0.0474(6) 1.1536(4) 0.078(3) Uani 1 2 d S T P . .
H16 H 0.250000 0.030825 1.199863 0.093 Uiso 1 2 calc R U P . .
C17 C 0.250000 0.1267(5) 1.1393(4) 0.068(2) Uani 1 2 d S T P . .
H17 H 0.250000 0.163678 1.175519 0.082 Uiso 1 2 calc R U P . .
C18 C 0.250000 0.1531(4) 1.0692(4) 0.0506(16) Uani 1 2 d S T P . .
C19 C 0.250000 0.2353(5) 1.0483(4) 0.061(2) Uani 1 2 d S T P . .
H19 H 0.250000 0.275342 1.081835 0.073 Uiso 1 2 calc R U P . .
C20 C 0.250000 0.2543(4) 0.9801(4) 0.065(2) Uani 1 2 d S T P . .
H20 H 0.250000 0.307485 0.966356 0.077 Uiso 1 2 calc R U P . .
C21 C 0.250000 0.1935(4) 0.9300(4) 0.069(2) Uani 1 2 d S T P . .
H21 H 0.250000 0.207823 0.883189 0.083 Uiso 1 2 calc R U P . .
C22 C 0.250000 0.0955(4) 1.0150(3) 0.0410(14) Uani 1 2 d S T P . .

loop_
_atom_site_aniso_label
_atom_site_aniso_U_11
_atom_site_aniso_U_22
_atom_site_aniso_U_33
_atom_site_aniso_U_23
_atom_site_aniso_U_13
_atom_site_aniso_U_12
Cu1 0.1342(10) 0.0302(5) 0.0354(5) 0.0002(3) 0.000 0.000
O1 0.126(5) 0.032(2) 0.032(2) 0.0016(19) 0.000 0.000
O2 0.061 0.073(3) 0.091(3) -0.002(2) 0.001(2) 0.001(2)
O3 0.155(7) 0.103(5) 0.089(5) 0.053(4) 0.000 0.000
N1 0.049(3) 0.036(3) 0.035(3) 0.000(2) 0.000 0.000
N2 0.081(4) 0.038(3) 0.041(3) -0.007(2) 0.000 0.000
N3 0.073(4) 0.043(3) 0.041(3) -0.012(3) 0.000 0.000
C1 0.061(4) 0.032(3) 0.037(3) 0.002(3) 0.000 0.000
C2 0.057(4) 0.038(3) 0.034(3) 0.002(3) 0.000 0.000
C3 0.063(4) 0.031(3) 0.042(3) 0.000(3) 0.000 0.000
C4 0.054(4) 0.040(3) 0.043(4) 0.004(3) 0.000 0.000
C5 0.048(4) 0.045(3) 0.036(3) 0.008(3) 0.000 0.000
C6 0.042(3) 0.037(3) 0.037(3) 0.001(2) 0.000 0.000
C7 0.095(5) 0.035(3) 0.031(3) 0.002(3) 0.000 0.000
C8 0.134(6) 0.075(4) 0.044(3) -0.003(3) 0.020(3) -0.040(4)
C9 0.093(6) 0.048(4) 0.040(4) -0.006(3) 0.000 0.000
C10 0.096(7) 0.062 0.037(3) 0.009(4) 0.001(12) 0.059(7)
C11 0.104 0.112(6) 0.131 0.013 0.026 0.018
C12 0.223(16) 0.050(5) 0.086(7) 0.016(5) 0.000 0.000
C13 0.044(3) 0.042(3) 0.034(3) 0.003(3) 0.000 0.000
C14 0.039(3) 0.043(3) 0.040(3) -0.005(3) 0.000 0.000
C15 0.075(5) 0.055(4) 0.036(3) -0.004(3) 0.000 0.000
C16 0.128(8) 0.076(6) 0.030(4) -0.010(4) 0.000 0.000
C17 0.088(6) 0.069(5) 0.047(4) -0.021(4) 0.000 0.000
C18 0.050(4) 0.051(4) 0.051(4) -0.012(3) 0.000 0.000
C19 0.062(5) 0.051(4) 0.071(5) -0.023(4) 0.000 0.000
C20 0.091(6) 0.036(4) 0.067(5) -0.008(3) 0.000 0.000
C21 0.115(7) 0.041(4) 0.051(4) 0.001(3) 0.000 0.000
C22 0.037(3) 0.043(3) 0.043(3) -0.006(3) 0.000 0.000

loop_
_atom_type_symbol
_atom_type_description
_atom_type_scat_dispersion_real
_atom_type_scat_dispersion_imag
_atom_type_scat_source
C C 0.0033 0.0016 'International Tables Vol C Tables 4.2.6.8 and 6.1.1.4'
H H 0.0000 0.0000 'International Tables Vol C Tables 4.2.6.8 and 6.1.1.4'
Cu Cu 0.3201 1.2651 'International Tables Vol C Tables 4.2.6.8 and 6.1.1.4'
N N 0.0061 0.0033 'International Tables Vol C Tables 4.2.6.8 and 6.1.1.4'
O O 0.0106 0.0060 'International Tables Vol C Tables 4.2.6.8 and 6.1.1.4'

loop_
_geom_angle_atom_site_label_1
_geom_angle_atom_site_label_2
_geom_angle_atom_site_label_3
_geom_angle
_geom_angle_site_symmetry_1
_geom_angle_site_symmetry_3
_geom_angle_publ_flag
O1 Cu1 N1 94.4(2) . . ?
O1 Cu1 N2 177.0(2) . . ?
N1 Cu1 N2 82.7(2) . . ?
O1 Cu1 O2 90.82(17) . 7_655 ?
N1 Cu1 O2 151.61(12) . 7_655 ?
N2 Cu1 O2 91.80(19) . 7_655 ?
O1 Cu1 O2 90.82(17) . . ?
N1 Cu1 O2 151.61(12) . . ?
N2 Cu1 O2 91.80(19) . . ?
O2 Cu1 O2 55.9(2) 7_655 . ?
C1 O1 Cu1 129.6(4) . . ?
N3 O2 Cu1 90.8(4) . . ?
C13 N1 C14 122.3(5) . . ?
C13 N1 Cu1 123.3(4) . . ?
C14 N1 Cu1 114.4(4) . . ?
C21 N2 C22 118.6(6) . . ?
C21 N2 Cu1 129.6(5) . . ?
C22 N2 Cu1 111.8(4) . . ?
O2 N3 O2 122.5(7) 7_655 . ?
O2 N3 O3 118.7(3) 7_655 . ?
O2 N3 O3 118.7(3) . . ?
O1 C1 C2 119.6(6) . . ?
O1 C1 C6 121.9(6) . . ?
C2 C1 C6 118.5(5) . . ?
C3 C2 C1 117.9(6) . . ?
C3 C2 C7 121.7(6) . . ?
C1 C2 C7 120.4(6) . . ?
C2 C3 C4 124.6(6) . . ?
C5 C4 C3 116.9(6) . . ?
C5 C4 C10 122.2(6) . . ?
C3 C4 C10 121.0(6) . . ?
C4 C5 C6 122.2(6) . . ?
C5 C6 C13 116.5(6) . . ?
C5 C6 C1 119.9(6) . . ?
C13 C6 C1 123.5(5) . . ?
C8 C7 C8 111.7(7) . 7_655 ?
C8 C7 C9 106.9(4) . . ?
C8 C7 C9 106.9(4) 7_655 . ?
C8 C7 C2 110.0(4) . . ?
C8 C7 C2 110.0(4) 7_655 . ?
C9 C7 C2 111.3(5) . . ?
C11 C10 C11 111.9(10) 7_655 . ?
C11 C10 C12 106.0(5) 7_655 . ?
C11 C10 C12 106.0(5) . . ?
C11 C10 C4 110.0(5) 7_655 . ?
C11 C10 C4 110.0(5) . . ?
C12 C10 C4 112.7(7) . . ?
N1 C13 C6 127.3(6) . . ?
C15 C14 N1 127.7(6) . . ?
C15 C14 C22 118.4(6) . . ?
N1 C14 C22 113.9(5) . . ?
C14 C15 C16 120.1(8) . . ?
C17 C16 C15 121.9(8) . . ?
C16 C17 C18 119.8(7) . . ?
C17 C18 C22 118.9(7) . . ?
C17 C18 C19 124.4(7) . . ?
C22 C18 C19 116.7(7) . . ?
C20 C19 C18 119.9(7) . . ?
C19 C20 C21 119.6(7) . . ?
N2 C21 C20 123.3(8) . . ?
N2 C22 C18 121.9(6) . . ?
N2 C22 C14 117.3(6) . . ?
C18 C22 C14 120.8(6) . . ?

loop_
_geom_bond_atom_site_label_1
_geom_bond_atom_site_label_2
_geom_bond_distance
_geom_bond_site_symmetry_2
_geom_bond_publ_flag
Cu1 O1 1.871(5) . ?
Cu1 N1 1.952(5) . ?
Cu1 N2 2.021(5) . ?
Cu1 O2 2.233(5) 7_655 ?
Cu1 O2 2.233(5) . ?
O1 C1 1.324(7) . ?
O2 N3 1.193(5) . ?
O3 N3 1.311(8) . ?
N1 C13 1.312(8) . ?
N1 C14 1.412(8) . ?
N2 C21 1.318(9) . ?
N2 C22 1.373(8) . ?
C1 C2 1.428(9) . ?
C1 C6 1.435(9) . ?
C2 C3 1.378(9) . ?
C2 C7 1.571(9) . ?
C3 C4 1.429(9) . ?
C4 C5 1.355(9) . ?
C4 C10 1.549(10) . ?
C5 C6 1.420(9) . ?
C6 C13 1.417(9) . ?
C7 C8 1.523(7) . ?
C7 C8 1.523(7) 7_655 ?
C7 C9 1.538(9) . ?
C10 C11 1.495(10) 7_655 ?
C10 C11 1.495(10) . ?
C10 C12 1.518(13) . ?
C14 C15 1.388(9) . ?
C14 C22 1.424(9) . ?
C15 C16 1.417(11) . ?
C16 C17 1.357(13) . ?
C17 C18 1.416(12) . ?
C18 C22 1.418(9) . ?
C18 C19 1.434(11) . ?
C19 C20 1.346(11) . ?
C20 C21 1.400(11) . ?
